data_4336733
loop_
_publ_author_name
'Erica C.M. Ording-Wenker'
'Maxime A. Siegler'
'Martin Lutz'
'Elisabeth Bouwman'

_publ_section_title
;
 CuI Thiolate Reactivity with Dioxygen: The Formation of CuII Sulfinate
 and CuII Sulfonate Species via a CuII Thiolate Intermediate
;
_journal_name_full 'Inorganic Chemistry'
_journal_page_first 13113
_journal_page_last 13122
_journal_paper_doi 10.1021/ic402001t
_journal_volume 52
_journal_year 2013
_chemical_formula_moiety 'C30 H36 Cu2 N6 O4 S2, 2(B F4), 2(C3 H6 O)'
_chemical_formula_sum 'C36 H48 B2 Cu2 F8 N6 O6 S2'
_chemical_formula_weight 1025.62
_chemical_name_systematic
;
 ?
;
_space_group_crystal_system monoclinic
_space_group_IT_number 15
_space_group_name_Hall '-C 2yc'
_space_group_name_H-M_alt 'C 1 2/c 1'
_symmetry_space_group_name_Hall '-C 2yc'
_symmetry_space_group_name_H-M 'C 1 2/c 1'
_atom_sites_solution_hydrogens difmap
_atom_sites_solution_primary direct
_atom_sites_solution_secondary difmap
_audit_creation_method SHELXL-2013
_cell_angle_alpha 90
_cell_angle_beta 130.288(2)
_cell_angle_gamma 90
_cell_formula_units_Z 4
_cell_length_a 29.4214(15)
_cell_length_b 9.2998(4)
_cell_length_c 21.3070(7)
_cell_measurement_reflns_used 28560
_cell_measurement_temperature 150(2)
_cell_measurement_theta_max 27.49
_cell_measurement_theta_min 1.82
_cell_volume 4447.1(4)
_computing_cell_refinement Peakref
_computing_data_collection Apex2
_computing_data_reduction 'Eval15, SADABS-2008/1'
_computing_structure_refinement 'SHELXL-2013 (Sheldrick, 2013)'
_computing_structure_solution 'SHELXS-97 (Sheldrick, 2008)'
_diffrn_ambient_temperature 150(2)
_diffrn_measured_fraction_theta_full 1.000
_diffrn_measured_fraction_theta_max 0.998
_diffrn_measurement_device_type 'Bruker Kappa ApexII'
_diffrn_measurement_method '\f and \w scans'
_diffrn_radiation_type MoK\a
_diffrn_radiation_wavelength 0.71073
_diffrn_reflns_av_R_equivalents 0.0265
_diffrn_reflns_av_unetI/netI 0.0179
_diffrn_reflns_Laue_measured_fraction_full 1.000
_diffrn_reflns_Laue_measured_fraction_max 0.998
_diffrn_reflns_limit_h_max 38
_diffrn_reflns_limit_h_min -38
_diffrn_reflns_limit_k_max 11
_diffrn_reflns_limit_k_min -11
_diffrn_reflns_limit_l_max 27
_diffrn_reflns_limit_l_min -27
_diffrn_reflns_number 35196
_diffrn_reflns_point_group_measured_fraction_full 1.000
_diffrn_reflns_point_group_measured_fraction_max 0.998
_diffrn_reflns_theta_full 25.242
_diffrn_reflns_theta_max 27.489
_diffrn_reflns_theta_min 1.815
_diffrn_source 'sealed tube'
_exptl_absorpt_coefficient_mu 1.134
_exptl_absorpt_correction_T_max 0.7456
_exptl_absorpt_correction_T_min 0.6719
_exptl_absorpt_correction_type multi-scan
_exptl_absorpt_process_details SADABS-2008/1
_exptl_crystal_colour green
_exptl_crystal_density_diffrn 1.532
_exptl_crystal_description block
_exptl_crystal_F_000 2104
_exptl_crystal_size_max 0.50
_exptl_crystal_size_mid 0.30
_exptl_crystal_size_min 0.23
_refine_diff_density_max 0.643
_refine_diff_density_min -0.470
_refine_diff_density_rms 0.058
_refine_ls_extinction_method none
_refine_ls_goodness_of_fit_ref 1.084
_refine_ls_hydrogen_treatment constr
_refine_ls_matrix_type full
_refine_ls_number_parameters 283
_refine_ls_number_reflns 5082
_refine_ls_number_restraints 0
_refine_ls_restrained_S_all 1.084
_refine_ls_R_factor_all 0.0338
_refine_ls_R_factor_gt 0.0275
_refine_ls_shift/su_max 0.002
_refine_ls_shift/su_mean 0.000
_refine_ls_structure_factor_coef Fsqd
_refine_ls_weighting_details 'w=1/[\s^2^(Fo^2^)+(0.0289P)^2^+7.4020P] where P=(Fo^2^+2Fc^2^)/3'
_refine_ls_weighting_scheme calc
_refine_ls_wR_factor_gt 0.0692
_refine_ls_wR_factor_ref 0.0724
_reflns_Friedel_coverage 0.000
_reflns_number_gt 4465
_reflns_number_total 5082
_reflns_threshold_expression 'I > 2\s(I)'
_cod_data_source_file ic402001t_si_001_2.cif
_cod_data_source_block l0241a
_cod_original_cell_volume 4447.0(3)
_cod_database_code 4336733
_shelx_space_group_comment
;
The symmetry employed for this shelxl refinement is uniquely defined
by the following loop, which should always be used as a source of
symmetry information in preference to the above space-group names.
They are only intended as comments.
;
_shelxl_version_number 2013-4

loop_
_space_group_symop_operation_xyz
'x, y, z'
'-x, y, -z+1/2'
'x+1/2, y+1/2, z'
'-x+1/2, y+1/2, -z+1/2'
'-x, -y, -z'
'x, -y, z-1/2'
'-x+1/2, -y+1/2, -z'
'x+1/2, -y+1/2, z-1/2'

loop_
_atom_site_label
_atom_site_type_symbol
_atom_site_fract_x
_atom_site_fract_y
_atom_site_fract_z
_atom_site_U_iso_or_equiv
_atom_site_adp_type
_atom_site_occupancy
_atom_site_site_symmetry_order
_atom_site_calc_flag
_atom_site_refinement_flags_posn
_atom_site_refinement_flags_adp
Cu1 Cu 0.54942(2) 0.51605(2) 0.36162(2) 0.01619(7) Uani 1 1 d . .
S1 S 0.57069(2) 0.67163(5) 0.26331(3) 0.01894(10) Uani 1 1 d . .
O1 O 0.56099(5) 0.69890(13) 0.32447(7) 0.0196(3) Uani 1 1 d . .
O2 O 0.53811(5) 0.53168(13) 0.21690(8) 0.0213(3) Uani 1 1 d . .
N1 N 0.63882(6) 0.48260(15) 0.43137(9) 0.0180(3) Uani 1 1 d . .
N11 N 0.58014(7) 0.60635(16) 0.47724(9) 0.0222(3) Uani 1 1 d . .
N21 N 0.54563(6) 0.30393(16) 0.36900(9) 0.0184(3) Uani 1 1 d . .
C1 C 0.65762(8) 0.4745(2) 0.38112(11) 0.0207(4) Uani 1 1 d . .
H1A H 0.6363 0.3930 0.3423 0.025 Uiso 1 1 calc R U
H1B H 0.7007 0.4512 0.4185 0.025 Uiso 1 1 calc R U
C2 C 0.64758(8) 0.6079(2) 0.33144(11) 0.0219(4) Uani 1 1 d . .
H2 H 0.6735 0.6867 0.3711 0.026 Uiso 1 1 calc R U
C3 C 0.66661(9) 0.5767(3) 0.28120(13) 0.0341(5) Uani 1 1 d . .
H3A H 0.7085 0.5469 0.3181 0.051 Uiso 1 1 calc R U
H3B H 0.6618 0.6637 0.2514 0.051 Uiso 1 1 calc R U
H3C H 0.6418 0.4995 0.2418 0.051 Uiso 1 1 calc R U
C12 C 0.63914(8) 0.62741(19) 0.52830(11) 0.0229(4) Uani 1 1 d . .
C13 C 0.67088(10) 0.6761(2) 0.60868(12) 0.0314(4) Uani 1 1 d . .
H13 H 0.7128 0.6891 0.6441 0.038 Uiso 1 1 calc R U
C14 C 0.63984(12) 0.7049(2) 0.63566(13) 0.0397(5) Uani 1 1 d . .
H14 H 0.6602 0.7399 0.6898 0.048 Uiso 1 1 calc R U
C15 C 0.57908(11) 0.6825(2) 0.58317(14) 0.0367(5) Uani 1 1 d . .
H15 H 0.5571 0.7008 0.6008 0.044 Uiso 1 1 calc R U
C16 C 0.55061(10) 0.6326(2) 0.50418(13) 0.0287(4) Uani 1 1 d . .
H16 H 0.5088 0.6167 0.4681 0.034 Uiso 1 1 calc R U
C17 C 0.66936(8) 0.6000(2) 0.49330(11) 0.0220(4) Uani 1 1 d . .
H17A H 0.6687 0.6890 0.4672 0.026 Uiso 1 1 calc R U
H17B H 0.7115 0.5733 0.5382 0.026 Uiso 1 1 calc R U
C22 C 0.59961(8) 0.24116(19) 0.42078(11) 0.0197(3) Uani 1 1 d . .
C23 C 0.60545(9) 0.0922(2) 0.42781(13) 0.0272(4) Uani 1 1 d . .
H23 H 0.6438 0.0490 0.4632 0.033 Uiso 1 1 calc R U
C24 C 0.55474(10) 0.0082(2) 0.38268(14) 0.0306(4) Uani 1 1 d . .
H24 H 0.5579 -0.0935 0.3873 0.037 Uiso 1 1 calc R U
C25 C 0.49919(9) 0.0734(2) 0.33052(13) 0.0274(4) Uani 1 1 d . .
H25 H 0.4638 0.0173 0.2995 0.033 Uiso 1 1 calc R U
C26 C 0.49637(8) 0.2218(2) 0.32467(11) 0.0218(4) Uani 1 1 d . .
H26 H 0.4585 0.2670 0.2882 0.026 Uiso 1 1 calc R U
C27 C 0.65166(8) 0.34126(19) 0.47338(11) 0.0215(4) Uani 1 1 d . .
H27A H 0.6606 0.3567 0.5264 0.026 Uiso 1 1 calc R U
H27B H 0.6871 0.2972 0.4853 0.026 Uiso 1 1 calc R U
F1 F 0.70761(6) 0.10786(18) 0.41414(8) 0.0489(4) Uani 1 1 d . .
F2 F 0.72784(6) 0.0947(2) 0.32872(9) 0.0638(5) Uani 1 1 d . .
F3 F 0.66726(10) -0.06335(18) 0.31765(13) 0.0887(7) Uani 1 1 d . .
F4 F 0.63678(6) 0.16452(17) 0.27886(9) 0.0510(4) Uani 1 1 d . .
B1 B 0.68463(10) 0.0771(3) 0.33516(14) 0.0267(4) Uani 1 1 d . .
O31 O 0.59935(9) 0.69948(19) 0.07220(12) 0.0506(5) Uani 1 1 d . .
C31 C 0.67864(11) 0.8679(3) 0.15039(16) 0.0494(6) Uani 1 1 d . .
H31A H 0.7032 0.7879 0.1574 0.074 Uiso 1 1 calc R U
H31B H 0.6945 0.9033 0.2045 0.074 Uiso 1 1 calc R U
H31C H 0.6793 0.9457 0.1199 0.074 Uiso 1 1 calc R U
C32 C 0.61584(10) 0.8172(2) 0.10343(13) 0.0328(5) Uani 1 1 d . .
C33 C 0.57432(12) 0.9200(3) 0.0970(2) 0.0584(8) Uani 1 1 d . .
H33A H 0.5369 0.8708 0.0736 0.088 Uiso 1 1 calc R U
H33B H 0.5663 1.0002 0.0612 0.088 Uiso 1 1 calc R U
H33C H 0.5924 0.9567 0.1518 0.088 Uiso 1 1 calc R U

loop_
_atom_site_aniso_label
_atom_site_aniso_U_11
_atom_site_aniso_U_22
_atom_site_aniso_U_33
_atom_site_aniso_U_23
_atom_site_aniso_U_13
_atom_site_aniso_U_12
Cu1 0.01568(11) 0.01429(11) 0.01606(11) 0.00048(8) 0.00912(9) 0.00044(8)
S1 0.0186(2) 0.0169(2) 0.0186(2) 0.00093(16) 0.01082(17) -0.00204(16)
O1 0.0212(6) 0.0150(6) 0.0203(6) -0.0008(5) 0.0124(5) -0.0011(5)
O2 0.0173(6) 0.0204(6) 0.0217(6) -0.0047(5) 0.0106(5) -0.0019(5)
N1 0.0173(7) 0.0164(7) 0.0173(7) 0.0003(6) 0.0099(6) 0.0002(5)
N11 0.0270(8) 0.0187(7) 0.0210(7) 0.0010(6) 0.0156(7) 0.0030(6)
N21 0.0221(7) 0.0163(7) 0.0192(7) 0.0001(6) 0.0144(6) -0.0002(6)
C1 0.0168(8) 0.0231(9) 0.0210(8) -0.0001(7) 0.0117(7) 0.0005(7)
C2 0.0174(8) 0.0257(9) 0.0204(8) 0.0001(7) 0.0113(7) -0.0029(7)
C3 0.0298(11) 0.0450(13) 0.0341(11) 0.0023(10) 0.0237(10) 0.0004(9)
C12 0.0285(9) 0.0163(8) 0.0188(8) 0.0012(7) 0.0130(8) 0.0018(7)
C13 0.0382(11) 0.0255(10) 0.0206(9) -0.0021(8) 0.0146(9) -0.0001(8)
C14 0.0626(16) 0.0309(11) 0.0259(10) -0.0033(9) 0.0287(11) 0.0016(11)
C15 0.0584(15) 0.0304(11) 0.0377(12) 0.0007(9) 0.0384(12) 0.0067(10)
C16 0.0377(11) 0.0230(9) 0.0335(11) 0.0037(8) 0.0267(10) 0.0056(8)
C17 0.0201(8) 0.0209(9) 0.0181(8) -0.0038(7) 0.0092(7) -0.0033(7)
C22 0.0239(9) 0.0180(8) 0.0212(8) 0.0011(7) 0.0164(8) 0.0017(7)
C23 0.0334(10) 0.0195(9) 0.0347(11) 0.0041(8) 0.0248(9) 0.0063(8)
C24 0.0468(12) 0.0147(9) 0.0437(12) -0.0027(8) 0.0354(11) -0.0015(8)
C25 0.0357(11) 0.0222(9) 0.0333(10) -0.0071(8) 0.0263(9) -0.0092(8)
C26 0.0242(9) 0.0226(9) 0.0226(9) -0.0020(7) 0.0170(8) -0.0039(7)
C27 0.0196(8) 0.0184(8) 0.0209(8) 0.0043(7) 0.0106(7) 0.0033(7)
F1 0.0322(7) 0.0831(11) 0.0289(7) -0.0053(7) 0.0187(6) 0.0071(7)
F2 0.0342(8) 0.1194(16) 0.0420(8) 0.0129(9) 0.0265(7) 0.0095(9)
F3 0.1152(17) 0.0315(9) 0.0772(13) -0.0047(9) 0.0432(13) -0.0210(10)
F4 0.0358(7) 0.0594(9) 0.0413(8) 0.0109(7) 0.0175(6) 0.0234(7)
B1 0.0220(10) 0.0271(11) 0.0244(10) 0.0012(9) 0.0120(9) 0.0032(9)
O31 0.0637(12) 0.0381(10) 0.0648(12) -0.0142(9) 0.0482(11) -0.0083(9)
C31 0.0414(13) 0.0633(17) 0.0423(13) -0.0147(12) 0.0266(12) -0.0048(12)
C32 0.0410(12) 0.0341(11) 0.0287(10) -0.0005(9) 0.0250(10) -0.0002(9)
C33 0.0447(15) 0.0409(15) 0.077(2) -0.0149(14) 0.0340(15) 0.0000(12)

loop_
_atom_type_symbol
_atom_type_description
_atom_type_scat_dispersion_real
_atom_type_scat_dispersion_imag
_atom_type_scat_source
C C 0.0033 0.0016 'International Tables Vol C Tables 4.2.6.8 and 6.1.1.4'
H H 0.0000 0.0000 'International Tables Vol C Tables 4.2.6.8 and 6.1.1.4'
B B 0.0013 0.0007 'International Tables Vol C Tables 4.2.6.8 and 6.1.1.4'
Cu Cu 0.3201 1.2651 'International Tables Vol C Tables 4.2.6.8 and 6.1.1.4'
F F 0.0171 0.0103 'International Tables Vol C Tables 4.2.6.8 and 6.1.1.4'
N N 0.0061 0.0033 'International Tables Vol C Tables 4.2.6.8 and 6.1.1.4'
O O 0.0106 0.0060 'International Tables Vol C Tables 4.2.6.8 and 6.1.1.4'
S S 0.1246 0.1234 'International Tables Vol C Tables 4.2.6.8 and 6.1.1.4'

loop_
_geom_angle_atom_site_label_1
_geom_angle_atom_site_label_2
_geom_angle_atom_site_label_3
_geom_angle
_geom_angle_site_symmetry_1
_geom_angle_site_symmetry_3
O2 Cu1 N21 91.78(6) 2_655 .
O2 Cu1 O1 93.72(5) 2_655 .
N21 Cu1 O1 155.46(6) . .
O2 Cu1 N1 172.25(6) 2_655 .
N21 Cu1 N1 84.43(6) . .
O1 Cu1 N1 87.06(5) . .
O2 Cu1 N11 106.95(6) 2_655 .
N21 Cu1 N11 107.32(6) . .
O1 Cu1 N11 93.89(5) . .
N1 Cu1 N11 80.67(6) . .
O1 S1 O2 107.88(7) . .
O1 S1 C2 101.25(8) . .
O2 S1 C2 99.97(8) . .
S1 O1 Cu1 111.81(7) . .
S1 O2 Cu1 122.52(7) . 2_655
C17 N1 C1 112.50(14) . .
C17 N1 C27 109.95(13) . .
C1 N1 C27 108.54(13) . .
C17 N1 Cu1 106.80(11) . .
C1 N1 Cu1 112.73(11) . .
C27 N1 Cu1 106.11(10) . .
C16 N11 C12 119.03(17) . .
C16 N11 Cu1 130.42(14) . .
C12 N11 Cu1 110.38(12) . .
C26 N21 C22 119.59(16) . .
C26 N21 Cu1 126.78(13) . .
C22 N21 Cu1 113.46(12) . .
N1 C1 C2 117.41(15) . .
N1 C1 H1A 108.0 . .
C2 C1 H1A 108.0 . .
N1 C1 H1B 108.0 . .
C2 C1 H1B 108.0 . .
H1A C1 H1B 107.2 . .
C3 C2 C1 109.75(16) . .
C3 C2 S1 109.44(13) . .
C1 C2 S1 113.53(12) . .
C3 C2 H2 108.0 . .
C1 C2 H2 108.0 . .
S1 C2 H2 108.0 . .
C2 C3 H3A 109.5 . .
C2 C3 H3B 109.5 . .
H3A C3 H3B 109.5 . .
C2 C3 H3C 109.5 . .
H3A C3 H3C 109.5 . .
H3B C3 H3C 109.5 . .
N11 C12 C13 122.18(18) . .
N11 C12 C17 116.31(15) . .
C13 C12 C17 121.49(18) . .
C14 C13 C12 118.4(2) . .
C14 C13 H13 120.8 . .
C12 C13 H13 120.8 . .
C15 C14 C13 119.39(19) . .
C15 C14 H14 120.3 . .
C13 C14 H14 120.3 . .
C14 C15 C16 118.9(2) . .
C14 C15 H15 120.6 . .
C16 C15 H15 120.6 . .
N11 C16 C15 122.1(2) . .
N11 C16 H16 119.0 . .
C15 C16 H16 119.0 . .
N1 C17 C12 110.62(15) . .
N1 C17 H17A 109.5 . .
C12 C17 H17A 109.5 . .
N1 C17 H17B 109.5 . .
C12 C17 H17B 109.5 . .
H17A C17 H17B 108.1 . .
N21 C22 C23 121.17(17) . .
N21 C22 C27 115.88(15) . .
C23 C22 C27 122.83(17) . .
C24 C23 C22 119.05(19) . .
C24 C23 H23 120.5 . .
C22 C23 H23 120.5 . .
C23 C24 C25 119.58(18) . .
C23 C24 H24 120.2 . .
C25 C24 H24 120.2 . .
C26 C25 C24 118.63(19) . .
C26 C25 H25 120.7 . .
C24 C25 H25 120.7 . .
N21 C26 C25 121.95(18) . .
N21 C26 H26 119.0 . .
C25 C26 H26 119.0 . .
N1 C27 C22 110.97(14) . .
N1 C27 H27A 109.4 . .
C22 C27 H27A 109.4 . .
N1 C27 H27B 109.4 . .
C22 C27 H27B 109.4 . .
H27A C27 H27B 108.0 . .
F3 B1 F2 107.1(2) . .
F3 B1 F4 109.61(19) . .
F2 B1 F4 109.47(19) . .
F3 B1 F1 109.5(2) . .
F2 B1 F1 110.02(18) . .
F4 B1 F1 111.02(18) . .
C32 C31 H31A 109.5 . .
C32 C31 H31B 109.5 . .
H31A C31 H31B 109.5 . .
C32 C31 H31C 109.5 . .
H31A C31 H31C 109.5 . .
H31B C31 H31C 109.5 . .
O31 C32 C33 121.2(2) . .
O31 C32 C31 122.4(2) . .
C33 C32 C31 116.4(2) . .
C32 C33 H33A 109.5 . .
C32 C33 H33B 109.5 . .
H33A C33 H33B 109.5 . .
C32 C33 H33C 109.5 . .
H33A C33 H33C 109.5 . .
H33B C33 H33C 109.5 . .

loop_
_geom_bond_atom_site_label_1
_geom_bond_atom_site_label_2
_geom_bond_distance
_geom_bond_site_symmetry_2
Cu1 O2 1.9698(12) 2_655
Cu1 N21 1.9877(15) .
Cu1 O1 1.9956(12) .
Cu1 N1 2.0417(14) .
Cu1 N11 2.1706(15) .
S1 O1 1.5247(13) .
S1 O2 1.5377(13) .
S1 C2 1.8249(18) .
O2 Cu1 1.9698(12) 2_655
N1 C17 1.486(2) .
N1 C1 1.491(2) .
N1 C27 1.495(2) .
N11 C16 1.337(2) .
N11 C12 1.339(2) .
N21 C26 1.344(2) .
N21 C22 1.347(2) .
C1 C2 1.530(3) .
C1 H1A 0.9900 .
C1 H1B 0.9900 .
C2 C3 1.523(3) .
C2 H2 1.0000 .
C3 H3A 0.9800 .
C3 H3B 0.9800 .
C3 H3C 0.9800 .
C12 C13 1.393(3) .
C12 C17 1.506(3) .
C13 C14 1.384(3) .
C13 H13 0.9500 .
C14 C15 1.380(3) .
C14 H14 0.9500 .
C15 C16 1.388(3) .
C15 H15 0.9500 .
C16 H16 0.9500 .
C17 H17A 0.9900 .
C17 H17B 0.9900 .
C22 C23 1.392(3) .
C22 C27 1.499(3) .
C23 C24 1.380(3) .
C23 H23 0.9500 .
C24 C25 1.387(3) .
C24 H24 0.9500 .
C25 C26 1.383(3) .
C25 H25 0.9500 .
C26 H26 0.9500 .
C27 H27A 0.9900 .
C27 H27B 0.9900 .
F1 B1 1.378(3) .
F2 B1 1.374(3) .
F3 B1 1.364(3) .
F4 B1 1.378(2) .
O31 C32 1.208(3) .
C31 C32 1.499(3) .
C31 H31A 0.9800 .
C31 H31B 0.9800 .
C31 H31C 0.9800 .
C32 C33 1.485(3) .
C33 H33A 0.9800 .
C33 H33B 0.9800 .
C33 H33C 0.9800 .

loop_
_geom_torsion_atom_site_label_1
_geom_torsion_atom_site_label_2
_geom_torsion_atom_site_label_3
_geom_torsion_atom_site_label_4
_geom_torsion
_geom_torsion_site_symmetry_4
O2 S1 O1 Cu1 28.64(9) .
C2 S1 O1 Cu1 -75.81(9) .
O1 S1 O2 Cu1 68.72(10) 2_655
C2 S1 O2 Cu1 174.07(9) 2_655
C17 N1 C1 C2 -59.0(2) .
C27 N1 C1 C2 179.09(14) .
Cu1 N1 C1 C2 61.84(17) .
N1 C1 C2 C3 -177.24(15) .
N1 C1 C2 S1 -54.42(19) .
O1 S1 C2 C3 -178.91(14) .
O2 S1 C2 C3 70.44(15) .
O1 S1 C2 C1 58.10(14) .
O2 S1 C2 C1 -52.56(14) .
C16 N11 C12 C13 -0.1(3) .
Cu1 N11 C12 C13 -175.90(15) .
C16 N11 C12 C17 -178.23(16) .
Cu1 N11 C12 C17 5.96(19) .
N11 C12 C13 C14 -0.8(3) .
C17 C12 C13 C14 177.23(18) .
C12 C13 C14 C15 1.1(3) .
C13 C14 C15 C16 -0.6(3) .
C12 N11 C16 C15 0.7(3) .
Cu1 N11 C16 C15 175.51(15) .
C14 C15 C16 N11 -0.3(3) .
C1 N1 C17 C12 166.54(14) .
C27 N1 C17 C12 -72.36(18) .
Cu1 N1 C17 C12 42.35(16) .
N11 C12 C17 N1 -32.6(2) .
C13 C12 C17 N1 149.26(17) .
C26 N21 C22 C23 1.6(3) .
Cu1 N21 C22 C23 -174.09(14) .
C26 N21 C22 C27 -174.52(15) .
Cu1 N21 C22 C27 9.80(19) .
N21 C22 C23 C24 -2.1(3) .
C27 C22 C23 C24 173.75(18) .
C22 C23 C24 C25 0.9(3) .
C23 C24 C25 C26 0.7(3) .
C22 N21 C26 C25 0.1(3) .
Cu1 N21 C26 C25 175.14(14) .
C24 C25 C26 N21 -1.2(3) .
C17 N1 C27 C22 147.09(15) .
C1 N1 C27 C22 -89.46(17) .
Cu1 N1 C27 C22 31.95(16) .
N21 C22 C27 N1 -28.9(2) .
C23 C22 C27 N1 155.04(17) .
